data_9011890
loop_
_publ_author_name
'Chernov, A. N.'
'Maksimov, B. A.'
'Ilyukhin, V. V.'
'Belov, N. V.'

_publ_section_title
;
 Crystalline structure of monoclinic modification of K,Zr-diorthosilicate
 (K2ZrSi2O7)
;
_journal_name_full 'Soviet Physics Doklady'
_journal_page_first 711
_journal_page_last 713
_journal_volume 15
_journal_year 1971
_chemical_compound_source Synthetic
_chemical_formula_sum 'K2 O7 Si2 Zr'
_chemical_name_mineral Khibinskite
_space_group_IT_number 14
_symmetry_space_group_name_Hall '-P 2bc'
_symmetry_space_group_name_H-M 'P 1 1 21/b'
_cell_angle_alpha 90
_cell_angle_beta 90
_cell_angle_gamma 116.517
_cell_length_a 9.54
_cell_length_b 14.26
_cell_length_c 5.60
_cell_formula_units_Z 4
_cell_volume 681.684
_database_code_amcsd 0015597
_exptl_crystal_density_diffrn 3.289
_cod_original_formula_sum 'K2 Zr Si2 O7'
_cod_database_code 9011890

loop_
_space_group_symop_operation_xyz
x,y,z
x,1/2+y,1/2-z
-x,1/2-y,1/2+z
-x,-y,-z

loop_
_atom_site_label
_atom_site_fract_x
_atom_site_fract_y
_atom_site_fract_z
K1 0.03500 0.42600 0.26400
K2 0.48200 0.59200 0.26000
Zr 0.23700 0.23200 0.25300
Si1 0.17200 0.36900 0.74400
Si2 0.33600 0.11400 0.74100
O1 0.00400 0.62900 0.26400
O2 0.30900 0.49200 0.79500
O3 0.47600 0.31600 0.23200
O4 0.21700 0.34200 0.46400
O5 0.18500 0.29600 0.93500
O6 0.24500 0.11100 0.00700
O7 0.26500 0.14800 0.54000

loop_
_cod_related_entry_id
_cod_related_entry_database
_cod_related_entry_code
1 AMCSD 0015597
